data_6000360
loop_
_publ_author_name
'Leger, J. M.'
'Haines, J.'
'de Oliveira, L. S.'
'Chateau, C.'
'Le, Sauze A'
'Marchand, R.'
'Hull, S.'

_publ_section_title
;
 Crystal structure and high pressure behaviour of the quartz-type phase of
 phosphorus oxynitride pon
;
_journal_name_full 'Journal of Physics and Chemistry of Solids'
_journal_page_first 145
_journal_page_last 152
_journal_paper_doi 10.1016/S0022-3697(98)00282-0
_journal_volume 60
_journal_year 1999
_chemical_formula_sum 'N O P'
_space_group_name_H-M_alt 'P 32 2 1'
_cell_angle_alpha 90.000
_cell_angle_beta 90.000
_cell_angle_gamma 120.000
_cell_length_a 4.7570
_cell_length_b 4.7570
_cell_length_c 5.2460
_cell_volume 102.81
_cod_database_code 6000360

loop_
_atom_site_label
_atom_site_fract_x
_atom_site_fract_y
_atom_site_fract_z
? ? ? ?
